data_2200705
loop_
_publ_author_name
'Yano, Shigenobu'
'Numata, Momoko'
'Kato, Masako'
'Motoo, Shiro'
'Nishimura, Toshio'

_publ_section_title <i>catena</i>-Poly[[aqua(benzoato)(<i>N</i>,<i>N</i>'-dimethylformamide)calcium(II)]-\m-benzoato]
_journal_issue 10
_journal_name_full 'Acta Crystallographica Section E'
_journal_page_first m488
_journal_page_last m490
_journal_paper_doi 10.1107/S1600536801014660
_journal_volume 57
_journal_year 2001
_chemical_formula_iupac '[Ca (C7 H5 O2)2 (C3 H7 N O) (H2 O)]'
_chemical_formula_moiety 'C17 H19 Ca N O6'
_chemical_formula_sum 'C17 H19 Ca N O6'
_chemical_formula_weight 373.42
_space_group_IT_number 14
_symmetry_cell_setting monoclinic
_symmetry_space_group_name_Hall '-P 2yn'
_symmetry_space_group_name_H-M 'P 1 21/n 1'
_cell_angle_alpha 90
_cell_angle_beta 101.781(2)
_cell_angle_gamma 90
_cell_formula_units_Z 4
_cell_length_a 10.8346(6)
_cell_length_b 6.7519(3)
_cell_length_c 24.3630(10)
_cell_measurement_reflns_used 9115
_cell_measurement_temperature 143.2
_cell_measurement_theta_max 27.4
_cell_measurement_theta_min 2.8
_cell_volume 1744.71(14)
_computing_cell_refinement PROCESS-AUTO
_computing_data_collection 'PROCESS-AUTO (Rigaku, 1998)'
_computing_data_reduction 'TEXSAN (Molecular Structure Corporation, 2000)'
_computing_molecular_graphics 'ORTEPII (Johnson, 1976)'
_computing_publication_material TEXSAN
_computing_structure_refinement TEXSAN
_computing_structure_solution 'SHELXS86 (Sheldrick, 1985)'
_diffrn_detector_area_resol_mean 10.00
_diffrn_measured_fraction_theta_full .9952
_diffrn_measured_fraction_theta_max .9952
_diffrn_measurement_device_type 'Rigaku R-AXIS RAPID Imaging Plate'
_diffrn_measurement_method \w
_diffrn_radiation_type MoK\a
_diffrn_radiation_wavelength .7107
_diffrn_reflns_av_R_equivalents .048
_diffrn_reflns_limit_h_max 14
_diffrn_reflns_limit_h_min -13
_diffrn_reflns_limit_k_max 8
_diffrn_reflns_limit_k_min -8
_diffrn_reflns_limit_l_max 31
_diffrn_reflns_limit_l_min -31
_diffrn_reflns_number 8718
_diffrn_reflns_theta_full 27.45
_diffrn_reflns_theta_max 27.45
_diffrn_standards_decay_% 0
_diffrn_standards_interval_count none
_diffrn_standards_number 0
_exptl_absorpt_coefficient_mu .391
_exptl_absorpt_correction_T_max .992
_exptl_absorpt_correction_T_min .755
_exptl_absorpt_correction_type multi-scan
_exptl_absorpt_process_details '(Higashi, 1995)'
_exptl_crystal_colour colorless
_exptl_crystal_density_diffrn 1.422
_exptl_crystal_density_method 'not measured'
_exptl_crystal_description prism
_exptl_crystal_F_000 784.00
_exptl_crystal_size_max .35
_exptl_crystal_size_mid .05
_exptl_crystal_size_min .02
_refine_diff_density_max .82
_refine_diff_density_min -.80
_refine_ls_extinction_method none
_refine_ls_goodness_of_fit_ref .944
_refine_ls_hydrogen_treatment noref
_refine_ls_number_parameters 226
_refine_ls_number_reflns 3739
_refine_ls_R_factor_gt .0445
_refine_ls_shift/su_max .0002
_refine_ls_structure_factor_coef Fsqd
_refine_ls_weighting_details 'w = 1/[\s^2^(Fo^2^) + {0.002[Max(Fo^2^,0) + 2Fc^2^]/3}^2^]'
_refine_ls_weighting_scheme calc
_refine_ls_wR_factor_ref .0487
_reflns_number_gt 1789
_reflns_number_total 3967
_reflns_threshold_expression F^2^>2\s(F^2^)
_cod_data_source_file ob6064.cif
_cod_data_source_block I
_cod_original_cell_volume 1744.7(2)
_cod_original_sg_symbol_H-M 'P 21/n'
_cod_database_code 2200705
_cod_database_fobs_code 2200705

loop_
_symmetry_equiv_pos_as_xyz
x,y,z
1/2-x,1/2+y,1/2-z
-x,-y,-z
1/2+x,1/2-y,1/2+z

loop_
_atom_site_label
_atom_site_fract_x
_atom_site_fract_y
_atom_site_fract_z
_atom_site_U_iso_or_equiv
_atom_site_adp_type
_atom_site_calc_flag
_atom_site_refinement_flags
_atom_site_occupancy
_atom_site_disorder_assembly
_atom_site_disorder_group
_atom_site_type_symbol
Ca1 .83850(7) .14640(10) .24049(2) .0108(2) Uani d . 1.00 . . Ca
O1 .9765(2) .3160(3) .32587(7) .0195(7) Uani d . 1.00 . . O
O2 .9639(2) -.0103(3) .32757(8) .0220(8) Uani d . 1.00 . . O
O3 .6704(2) -.0174(3) .29188(8) .0178(7) Uani d . 1.00 . . O
O4 .6888(2) .3081(3) .28969(7) .0172(7) Uani d . 1.00 . . O
O5 1.0314(2) .1238(3) .20991(7) .0203(7) Uani d . 1.00 . . O
O6 .6676(2) .1483(3) .16009(6) .0191(6) Uani d . 1.00 . . O
N1 1.2400(3) .1273(4) .20691(9) .0234(8) Uani d . 1.00 . . N
C1 1.0629(3) .1560(5) .41211(10) .0150(8) Uani d . 1.00 . . C
C2 1.1061(4) -.0208(5) .43910(10) .0270(10) Uani d . 1.00 . . C
C3 1.1687(4) -.0177(5) .49560(10) .0310(10) Uani d . 1.00 . . C
C4 1.1832(3) .1594(6) .52470(10) .0320(10) Uani d . 1.00 . . C
C5 1.1396(4) .3348(6) .49790(10) .0280(10) Uani d . 1.00 . . C
C6 1.0793(3) .3314(5) .44220(10) .0220(10) Uani d . 1.00 . . C
C7 .9961(3) .1491(6) .35170(10) .0186(9) Uani d . 1.00 . . C
C8 .5945(3) .1718(5) .36180(10) .0184(10) Uani d . 1.00 . . C
C9 .5202(4) .0213(5) .37590(10) .0250(10) Uani d . 1.00 . . C
C10 .4601(4) .0447(5) .42030(10) .0310(10) Uani d . 1.00 . . C
C11 .4787(4) .2190(5) .45230(10) .0330(10) Uani d . 1.00 . . C
C12 .5566(4) .3654(6) .44020(10) .0330(10) Uani d . 1.00 . . C
C13 .6162(3) .3430(5) .39430(10) .0200(9) Uani d . 1.00 . . C
C14 .6551(3) .1522(5) .31112(10) .0149(9) Uani d . 1.00 . . C
C15 1.1439(3) .1456(5) .23220(10) .0197(10) Uani d . 1.00 . . C
C16 1.3699(3) .1573(6) .23540(10) .0320(10) Uani d . 1.00 . . C
C17 1.2185(4) .0760(5) .14730(10) .0430(10) Uani d . 1.00 . . C
H2 1.0941 -.1426 .4192 .0291 Uiso calc . 1.00 . . H
H3 1.1994 -.1391 .5135 .0392 Uiso calc . 1.00 . . H
H4 1.2238 .1572 .5629 .0403 Uiso calc . 1.00 . . H
H5 1.1514 .4542 .5185 .0356 Uiso calc . 1.00 . . H
H6 1.0494 .4526 .4243 .0279 Uiso calc . 1.00 . . H
H6O .6112 .2391 .1615 .0241 Uiso calc . 1.00 . . H
H6O' .6224 .0568 .1611 .0241 Uiso calc . 1.00 . . H
H9 .5102 -.0987 .3549 .0286 Uiso calc . 1.00 . . H
H10 .4057 -.0564 .4291 .0384 Uiso calc . 1.00 . . H
H11 .4363 .2347 .4825 .0396 Uiso calc . 1.00 . . H
H12 .5728 .4792 .4632 .0342 Uiso calc . 1.00 . . H
H13 .6689 .4436 .3854 .0237 Uiso calc . 1.00 . . H
H15 1.1623 .1782 .2711 .0245 Uiso calc . 1.00 . . H
H16A 1.4194 .0464 .2327 .0379 Uiso calc . 1.00 . . H
H16B 1.4027 .2707 .2196 .0379 Uiso calc . 1.00 . . H
H16C 1.3722 .1866 .2745 .0379 Uiso calc . 1.00 . . H
H17A 1.2443 .1803 .1279 .0483 Uiso calc . 1.00 . . H
H17B 1.1331 .0442 .1349 .0483 Uiso calc . 1.00 . . H
H17C 1.2689 -.0406 .1441 .0483 Uiso calc . 1.00 . . H

loop_
_atom_site_aniso_label
_atom_site_aniso_U_11
_atom_site_aniso_U_22
_atom_site_aniso_U_33
_atom_site_aniso_U_12
_atom_site_aniso_U_13
_atom_site_aniso_U_23
Ca1 .0109(4) .0077(3) .0146(3) .0006(5) .0044(3) -.0003(4)
O1 .026(2) .012(2) .0190(10) .0010(10) .0010(10) -.0010(10)
O2 .029(2) .0160(10) .0200(10) -.0050(10) .0020(10) -.0023(10)
O3 .022(2) .0110(10) .0240(10) .0010(10) .0130(10) -.0060(10)
O4 .020(2) .019(2) .0160(10) .0000(10) .0100(10) -.0002(9)
O5 .0170(10) .0150(10) .0290(10) .0050(10) .0060(10) .0060(10)
O6 .0190(10) .0100(10) .0274(10) -.0010(10) .0018(10) -.0030(10)
N1 .016(2) .023(2) .0320(10) -.005(2) .0080(10) -.0100(10)
C1 .017(2) .013(2) .0140(10) .002(2) .0000(10) .003(2)
C2 .026(3) .035(3) .023(2) .010(2) .009(2) .004(2)
C3 .032(3) .034(3) .027(2) .011(2) .006(2) .018(2)
C4 .022(2) .054(3) .019(2) -.006(3) .001(2) -.006(2)
C5 .025(2) .034(2) .024(2) -.004(3) .001(2) -.005(2)
C6 .022(2) .023(2) .022(2) -.003(2) .005(2) .003(2)
C7 .010(2) .028(2) .0200(10) .003(2) .0090(10) .003(2)
C8 .018(2) .024(2) .0130(10) .000(2) .0020(10) .004(2)
C9 .036(3) .026(2) .015(2) -.007(2) .010(2) -.0030(10)
C10 .035(3) .031(2) .033(2) -.008(2) .019(2) .003(2)
C11 .040(3) .045(3) .020(2) -.003(2) .020(2) .002(2)
C12 .046(3) .038(2) .020(2) .004(3) .018(2) -.003(2)
C13 .028(2) .014(2) .0180(10) -.005(2) .0040(10) .003(2)
C14 .012(2) .014(2) .0190(10) .004(2) .0030(10) .003(2)
C15 .025(2) .009(2) .027(2) .006(2) .010(2) .001(2)
C16 .015(2) .027(2) .054(2) -.007(2) .005(2) -.007(2)
C17 .039(3) .066(3) .027(2) .010(3) .016(2) -.002(2)

loop_
_atom_type_symbol
_atom_type_description
_atom_type_scat_dispersion_real
_atom_type_scat_dispersion_imag
_atom_type_scat_source
C C .003 .002
;International Tables for Crystallography
(1992, Vol. C, Tables 4.2.6.8 and 6.1.1.1)
;
H H .000 .000
;International Tables for Crystallography
(1992, Vol. C, Table 6.1.1.2)
;
N N .006 .003
;International Tables for Crystallography
(1992, Vol. C, Tables 4.2.6.8 and 6.1.1.1)
;
O O .011 .006
;International Tables for Crystallography
(1992, Vol. C, Tables 4.2.6.8 and 6.1.1.1)
;
Ca Ca .226 .306
;International Tables for Crystallography
(1992, Vol. C, Tables 4.2.6.8 and 6.1.1.1)
;

loop_
_geom_angle_atom_site_label_1
_geom_angle_atom_site_label_2
_geom_angle_atom_site_label_3
_geom_angle_site_symmetry_1
_geom_angle_site_symmetry_3
_geom_angle
_geom_angle_publ_flag
O1 Ca1 O2 . . 51.54(7) yes
O1 Ca1 O3 . . 98.39(7) yes
O1 Ca1 O3 . 2_655 79.76(7) yes
O1 Ca1 O4 . . 74.96(7) yes
O1 Ca1 O4 . 2_645 133.40(7) yes
O1 Ca1 O5 . . 82.99(7) yes
O1 Ca1 O6 . . 151.76(8) yes
O2 Ca1 O3 . . 74.37(8) yes
O2 Ca1 O3 . 2_655 130.99(7) yes
O2 Ca1 O4 . . 94.14(7) yes
O2 Ca1 O4 . 2_645 82.48(7) yes
O2 Ca1 O5 . . 82.99(8) yes
O2 Ca1 O6 . . 152.28(8) yes
O3 Ca1 O3 . 2_655 124.37(6) yes
O3 Ca1 O4 . . 51.00(7) yes
O3 Ca1 O4 . 2_645 72.18(7) yes
O3 Ca1 O5 . . 149.15(8) yes
O3 Ca1 O6 . . 84.14(7) yes
O3 Ca1 O4 2_655 . 75.78(8) yes
O3 Ca1 O4 2_655 2_645 143.71(6) yes
O3 Ca1 O5 2_655 . 86.33(8) yes
O3 Ca1 O6 2_655 . 75.81(7) yes
O4 Ca1 O4 . 2_645 121.28(6) yes
O4 Ca1 O5 . . 153.62(8) yes
O4 Ca1 O6 . . 85.42(7) yes
O4 Ca1 O5 2_645 . 84.48(8) yes
O4 Ca1 O6 2_645 . 74.28(7) yes
O5 Ca1 O6 . . 109.09(7) yes
CA1 O1 C7 . . 90.9(2) no
CA1 O2 C7 . . 94.9(2) no
CA1 O3 CA1 . 2_645 102.98(8) no
CA1 O3 C14 . . 87.2(2) no
CA1 O3 C14 2_645 . 169.2(2) no
CA1 O4 CA1 . 2_655 108.99(9) no
CA1 O4 C14 . . 96.2(2) no
CA1 O4 C14 2_655 . 153.2(2) no
CA1 O5 C15 . . 135.2(2) no
CA1 O6 H6O . . 113.7 no
CA1 O6 H6O' . . 110.4 no
H6O O6 H6O' . . 96.0 no
C15 N1 C16 . . 123.0(2) no
C15 N1 C17 . . 120.2(3) no
C16 N1 C17 . . 116.8(3) no
C2 C1 C6 . . 119.2(2) no
C2 C1 C7 . . 118.9(3) no
C6 C1 C7 . . 121.9(3) no
C1 C2 C3 . . 119.8(3) no
C1 C2 H2 . . 120.1 no
C3 C2 H2 . . 120.1 no
C2 C3 C4 . . 119.8(3) no
C2 C3 H3 . . 119.2 no
C4 C3 H3 . . 120.9 no
C3 C4 C5 . . 120.2(3) no
C3 C4 H4 . . 118.3 no
C5 C4 H4 . . 121.5 no
C4 C5 C6 . . 119.7(3) no
C4 C5 H5 . . 118.7 no
C6 C5 H5 . . 121.5 no
C1 C6 C5 . . 121.2(3) no
C1 C6 H6 . . 119.9 no
C5 C6 H6 . . 118.9 no
O1 C7 O2 . . 121.7(2) no
O1 C7 C1 . . 116.7(3) no
O2 C7 C1 . . 121.5(3) no
C9 C8 C13 . . 120.6(3) no
C9 C8 C14 . . 120.5(3) no
C13 C8 C14 . . 118.9(3) no
C8 C9 C10 . . 120.1(3) no
C8 C9 H9 . . 120.1 no
C10 C9 H9 . . 119.8 no
C9 C10 C11 . . 119.6(3) no
C9 C10 H10 . . 120.5 no
C11 C10 H10 . . 119.9 no
C10 C11 C12 . . 120.6(3) no
C10 C11 H11 . . 119.2 no
C12 C11 H11 . . 120.2 no
C11 C12 C13 . . 119.8(3) no
C11 C12 H12 . . 120.4 no
C13 C12 H12 . . 119.8 no
C8 C13 C12 . . 119.2(3) no
C8 C13 H13 . . 120.6 no
C12 C13 H13 . . 120.2 no
O3 C14 O4 . . 122.2(3) no
O3 C14 C8 . . 119.5(3) no
O4 C14 C8 . . 118.3(3) no
O5 C15 N1 . . 125.9(3) no
O5 C15 H15 . . 116.8 no
N1 C15 H15 . . 117.4 no
N1 C16 H16A . . 111.7 no
N1 C16 H16B . . 108.7 no
N1 C16 H16C . . 109.1 no
H16A C16 H16B . . 110.4 no
H16A C16 H16C . . 109.5 no
H16B C16 H16C . . 107.2 no
N1 C17 H17A . . 108.8 no
N1 C17 H17B . . 108.6 no
N1 C17 H17C . . 107.0 no
H17A C17 H17B . . 113.2 no
H17A C17 H17C . . 110.2 no
H17B C17 H17C . . 108.8 no

loop_
_geom_bond_atom_site_label_1
_geom_bond_atom_site_label_2
_geom_bond_site_symmetry_1
_geom_bond_site_symmetry_2
_geom_bond_distance
_geom_bond_publ_flag
Ca1 O1 . . 2.570(2) yes
Ca1 O2 . . 2.508(2) yes
Ca1 O3 . . 2.654(3) yes
Ca1 O3 . 2_655 2.398(2) yes
Ca1 O4 . . 2.460(2) yes
Ca1 O4 . 2_645 2.400(2) yes
Ca1 O5 . . 2.363(3) yes
Ca1 O6 . . 2.405(2) yes
O1 C7 . . 1.287(4) no
O2 C7 . . 1.241(4) no
O3 C14 . . 1.261(4) no
O4 C14 . . 1.262(4) no
O5 C15 . . 1.237(4) no
O6 H6O . . .871 no
O6 H6O' . . .791 no
N1 C15 . . 1.319(5) no
N1 C16 . . 1.451(4) no
N1 C17 . . 1.466(4) no
C1 C2 . . 1.397(4) no
C1 C6 . . 1.385(4) no
C1 C7 . . 1.503(3) no
C2 C3 . . 1.404(4) no
C2 H2 . . .950 no
C3 C4 . . 1.384(5) no
C3 H3 . . .956 no
C4 C5 . . 1.388(5) no
C4 H4 . . .944 no
C5 C6 . . 1.381(4) no
C5 H5 . . .945 no
C6 H6 . . .952 no
C8 C9 . . 1.382(5) no
C8 C13 . . 1.393(4) no
C8 C14 . . 1.518(4) no
C9 C10 . . 1.381(5) no
C9 H9 . . .952 no
C10 C11 . . 1.404(4) no
C10 H10 . . .955 no
C11 C12 . . 1.371(5) no
C11 H11 . . .950 no
C12 C13 . . 1.409(4) no
C12 H12 . . .946 no
C13 H13 . . .941 no
C15 H15 . . .955 no
C16 H16A . . .931 no
C16 H16B . . .959 no
C16 H16C . . .968 no
C17 H17A . . .921 no
C17 H17B . . .938 no
C17 H17C . . .970 no

loop_
_geom_contact_atom_site_label_1
_geom_contact_atom_site_label_2
_geom_contact_distance
_geom_contact_site_symmetry_2
CA1 O1 2.570(2) .
CA1 O2 2.508(2) .
CA1 O3 2.654(3) .
O1 C16 3.365(4) 2_755
O2 C16 3.430(4) 2_745
O3 C16 3.471(4) 1_455
O4 C16 3.586(4) 1_455
O5 C16 3.501(4) 2_745
O6 C4 3.580(3) 4_454
C2 C4 3.551(6) 3_756
C8 C16 3.515(4) 1_455
C9 C16 3.595(4) 1_455
C10 C11 3.523(4) 3_656
C14 C16 3.259(4) 1_455
C15 C16 3.401(5) 2_745
C15 C16 3.554(5) 2_755
